data_7003455
loop_
_publ_author_name
'Macdonald, Charles L. B.'
'Gorden, John D.'
'Voigt, Andreas'
'Filipponi, Silvia'
'Cowley, Alan H.'

_publ_section_title
;
 Group 13 decamethylmetallocenium cations
;
_journal_issue 9
_journal_name_full 'Dalton Transactions'
_journal_page_first 1161
_journal_page_last 1176
_journal_paper_doi 10.1039/b716220k
_journal_year 2008
_chemical_formula_sum 'C36 H45 Cl2 F5 Ga2'
_chemical_formula_weight 783.06
_chemical_name_systematic
;
?
;
_space_group_IT_number 14
_symmetry_cell_setting monoclinic
_symmetry_space_group_name_Hall '-P 2yn'
_symmetry_space_group_name_H-M 'P 1 21/n 1'
_atom_sites_solution_hydrogens geom
_atom_sites_solution_primary direct
_atom_sites_solution_secondary difmap
_audit_creation_method SHELXL-97
_cell_angle_alpha 90.00
_cell_angle_beta 118.04(3)
_cell_angle_gamma 90.00
_cell_formula_units_Z 4
_cell_length_a 16.844(3)
_cell_length_b 13.772(3)
_cell_length_c 17.627(4)
_cell_measurement_reflns_used 18562
_cell_measurement_temperature 153(2)
_cell_measurement_theta_max 27.53
_cell_measurement_theta_min 2.96
_cell_volume 3609.1(16)
_computing_cell_refinement 'Siemens XSCANS'
_computing_data_collection 'Siemens XSCANS'
_computing_data_reduction 'Siemens SHELXTL'
_computing_molecular_graphics 'Siemens SHELXTL'
_computing_publication_material 'Siemens SHELXTL'
_computing_structure_refinement 'SHELXL-97 (Sheldrick, 1997)'
_computing_structure_solution 'Siemens SHELXTL'
_diffrn_ambient_temperature 153(2)
_diffrn_measured_fraction_theta_full 0.991
_diffrn_measured_fraction_theta_max 0.991
_diffrn_measurement_device_type 'Nonius KAPPA-CCD'
_diffrn_measurement_method '\w scans'
_diffrn_radiation_monochromator graphite
_diffrn_radiation_source 'fine-focus sealed tube'
_diffrn_radiation_type MoK\a
_diffrn_radiation_wavelength 0.71073
_diffrn_reflns_av_R_equivalents 0.1238
_diffrn_reflns_av_sigmaI/netI 0.1319
_diffrn_reflns_limit_h_max 17
_diffrn_reflns_limit_h_min -21
_diffrn_reflns_limit_k_max 17
_diffrn_reflns_limit_k_min -15
_diffrn_reflns_limit_l_max 22
_diffrn_reflns_limit_l_min -19
_diffrn_reflns_number 18562
_diffrn_reflns_theta_full 27.53
_diffrn_reflns_theta_max 27.53
_diffrn_reflns_theta_min 2.96
_exptl_absorpt_coefficient_mu 1.691
_exptl_absorpt_correction_type none
_exptl_crystal_colour colorless
_exptl_crystal_density_diffrn 1.441
_exptl_crystal_density_method 'not measured'
_exptl_crystal_description prism
_exptl_crystal_F_000 1608
_exptl_crystal_size_max 0.4
_exptl_crystal_size_mid 0.4
_exptl_crystal_size_min 0.4
_refine_diff_density_max 0.589
_refine_diff_density_min -0.627
_refine_diff_density_rms 0.101
_refine_ls_extinction_method none
_refine_ls_goodness_of_fit_ref 1.002
_refine_ls_hydrogen_treatment constr
_refine_ls_matrix_type full
_refine_ls_number_parameters 421
_refine_ls_number_reflns 8235
_refine_ls_number_restraints 0
_refine_ls_restrained_S_all 1.002
_refine_ls_R_factor_all 0.1134
_refine_ls_R_factor_gt 0.0539
_refine_ls_shift/su_max 0.005
_refine_ls_shift/su_mean 0.000
_refine_ls_structure_factor_coef Fsqd
_refine_ls_weighting_details 'calc w=1/[\s^2^(Fo^2^)+(0.0287P)^2^+2.8391P] where P=(Fo^2^+2Fc^2^)/3'
_refine_ls_weighting_scheme calc
_refine_ls_wR_factor_gt 0.0960
_refine_ls_wR_factor_ref 0.1165
_reflns_number_gt 5002
_reflns_number_total 8235
_reflns_threshold_expression >2sigma(I)
_cod_data_source_file b716220k.txt
_cod_data_source_block 9
_cod_depositor_comments
;
The following automatic conversions were performed:
'_symmetry_cell_setting' value 'Monoclinic' changed to 'monoclinic'
according to '/home/saulius/struct/CIF-dictionaries/cif_core.dic'
dictionary named 'cif_core.dic' version 2.4.1 from 2010-06-29.

Automatic conversion script
Id: cif_fix_enum 1527 2010-12-29 10:47:43Z saulius 
;
_cod_original_cell_volume 3609.1(13)
_cod_original_sg_symbol_H-M P2(1)/n
_cod_database_code 7003455

loop_
_symmetry_equiv_pos_as_xyz
'x, y, z'
'-x+1/2, y+1/2, -z+1/2'
'-x, -y, -z'
'x-1/2, -y-1/2, z-1/2'

loop_
_atom_site_label
_atom_site_type_symbol
_atom_site_fract_x
_atom_site_fract_y
_atom_site_fract_z
_atom_site_U_iso_or_equiv
_atom_site_adp_type
_atom_site_occupancy
_atom_site_symmetry_multiplicity
_atom_site_calc_flag
_atom_site_refinement_flags
_atom_site_disorder_assembly
_atom_site_disorder_group
C11 C 0.1991(3) 0.3970(3) 0.4917(3) 0.0419(11) Uani 1 1 d . . .
C12 C 0.2650(3) 0.3244(3) 0.4952(3) 0.0463(11) Uani 1 1 d . . .
C13 C 0.2814(3) 0.2606(3) 0.5596(3) 0.0496(12) Uani 1 1 d . . .
C14 C 0.2223(3) 0.2838(3) 0.5960(3) 0.0499(12) Uani 1 1 d . . .
C15 C 0.1718(3) 0.3629(3) 0.5557(3) 0.0499(12) Uani 1 1 d . . .
C21 C 0.4075(3) 0.4977(3) 0.6760(2) 0.0317(9) Uani 1 1 d . . .
C22 C 0.4783(3) 0.4411(3) 0.6655(3) 0.0390(10) Uani 1 1 d . . .
C23 C 0.5024(3) 0.3629(3) 0.7179(2) 0.0386(10) Uani 1 1 d . . .
C24 C 0.4489(3) 0.3617(3) 0.7639(2) 0.0358(9) Uani 1 1 d . . .
C25 C 0.3950(3) 0.4396(3) 0.7415(2) 0.0336(9) Uani 1 1 d . . .
C31 C 0.1307(3) 0.7702(3) 0.3783(2) 0.0324(9) Uani 1 1 d . . .
C32 C 0.1114(3) 0.8520(3) 0.4219(2) 0.0359(9) Uani 1 1 d . . .
C33 C 0.1502(3) 0.9334(3) 0.4108(3) 0.0518(13) Uani 1 1 d . . .
C34 C 0.1913(3) 0.9103(4) 0.3573(3) 0.0564(14) Uani 1 1 d . . .
C35 C 0.1784(3) 0.8149(4) 0.3344(3) 0.0461(12) Uani 1 1 d . . .
C41 C 0.3432(3) 0.8200(3) 0.5483(2) 0.0297(8) Uani 1 1 d . . .
C42 C 0.3485(3) 0.8735(3) 0.6167(2) 0.0353(9) Uani 1 1 d . . .
C43 C 0.4163(3) 0.9392(3) 0.6619(2) 0.0402(10) Uani 1 1 d . . .
C44 C 0.4829(3) 0.9523(3) 0.6389(3) 0.0452(11) Uani 1 1 d . . .
C45 C 0.4809(3) 0.9005(3) 0.5713(3) 0.0434(11) Uani 1 1 d . . .
C46 C 0.4121(3) 0.8371(3) 0.5279(2) 0.0350(9) Uani 1 1 d . . .
C111 C 0.1278(4) 0.4363(4) 0.4055(3) 0.0658(16) Uani 1 1 d . . .
H11A H 0.0930 0.4871 0.4154 0.099 Uiso 1 1 calc R . .
H11B H 0.0875 0.3835 0.3721 0.099 Uiso 1 1 calc R . .
H11C H 0.1571 0.4636 0.3737 0.099 Uiso 1 1 calc R . .
C121 C 0.3079(4) 0.3232(4) 0.4367(3) 0.0768(18) Uani 1 1 d . . .
H12A H 0.2986 0.3862 0.4079 0.115 Uiso 1 1 calc R . .
H12B H 0.2804 0.2719 0.3936 0.115 Uiso 1 1 calc R . .
H12C H 0.3725 0.3108 0.4708 0.115 Uiso 1 1 calc R . .
C131 C 0.3487(4) 0.1799(3) 0.5901(3) 0.0693(16) Uani 1 1 d . . .
H13A H 0.3182 0.1184 0.5875 0.104 Uiso 1 1 calc R . .
H13B H 0.3943 0.1926 0.6495 0.104 Uiso 1 1 calc R . .
H13C H 0.3776 0.1759 0.5533 0.104 Uiso 1 1 calc R . .
C141 C 0.2200(4) 0.2271(4) 0.6681(4) 0.0809(18) Uani 1 1 d . . .
H14A H 0.2776 0.2343 0.7204 0.121 Uiso 1 1 calc R . .
H14B H 0.2094 0.1583 0.6522 0.121 Uiso 1 1 calc R . .
H14C H 0.1715 0.2518 0.6786 0.121 Uiso 1 1 calc R . .
C151 C 0.0968(4) 0.4068(4) 0.5668(4) 0.0724(16) Uani 1 1 d . . .
H15A H 0.0391 0.3889 0.5180 0.109 Uiso 1 1 calc R . .
H15B H 0.1030 0.4777 0.5696 0.109 Uiso 1 1 calc R . .
H15C H 0.0992 0.3827 0.6202 0.109 Uiso 1 1 calc R . .
C211 C 0.4344(3) 0.6035(3) 0.7020(3) 0.0416(10) Uani 1 1 d . . .
H21A H 0.4425 0.6366 0.6569 0.062 Uiso 1 1 calc R . .
H21B H 0.4909 0.6055 0.7560 0.062 Uiso 1 1 calc R . .
H21C H 0.3871 0.6362 0.7098 0.062 Uiso 1 1 calc R . .
C221 C 0.5199(4) 0.4755(5) 0.6119(3) 0.0737(17) Uani 1 1 d . . .
H22A H 0.5364 0.5441 0.6242 0.111 Uiso 1 1 calc R . .
H22B H 0.4768 0.4679 0.5509 0.111 Uiso 1 1 calc R . .
H22C H 0.5740 0.4371 0.6254 0.111 Uiso 1 1 calc R . .
C231 C 0.5728(3) 0.2883(4) 0.7308(3) 0.0590(13) Uani 1 1 d . . .
H23A H 0.5448 0.2239 0.7159 0.088 Uiso 1 1 calc R . .
H23B H 0.6193 0.2886 0.7911 0.088 Uiso 1 1 calc R . .
H23C H 0.6000 0.3037 0.6939 0.088 Uiso 1 1 calc R . .
C241 C 0.4591(4) 0.2841(3) 0.8286(3) 0.0579(13) Uani 1 1 d . . .
H24A H 0.5186 0.2895 0.8789 0.087 Uiso 1 1 calc R . .
H24B H 0.4529 0.2198 0.8025 0.087 Uiso 1 1 calc R . .
H24C H 0.4125 0.2925 0.8465 0.087 Uiso 1 1 calc R . .
C251 C 0.3322(3) 0.4711(3) 0.7758(3) 0.0493(12) Uani 1 1 d . . .
H25A H 0.2710 0.4769 0.7282 0.074 Uiso 1 1 calc R . .
H25B H 0.3517 0.5340 0.8046 0.074 Uiso 1 1 calc R . .
H25C H 0.3330 0.4227 0.8170 0.074 Uiso 1 1 calc R . .
C311 C 0.0631(3) 0.6899(3) 0.3361(3) 0.0473(11) Uani 1 1 d . . .
H31A H 0.0462 0.6622 0.3777 0.071 Uiso 1 1 calc R . .
H31B H 0.0898 0.6391 0.3163 0.071 Uiso 1 1 calc R . .
H31C H 0.0096 0.7161 0.2870 0.071 Uiso 1 1 calc R . .
C321 C 0.0542(3) 0.8436(4) 0.4650(3) 0.0573(13) Uani 1 1 d . . .
H32A H 0.0652 0.7809 0.4946 0.086 Uiso 1 1 calc R . .
H32B H -0.0093 0.8481 0.4220 0.086 Uiso 1 1 calc R . .
H32C H 0.0688 0.8962 0.5070 0.086 Uiso 1 1 calc R . .
C331 C 0.1490(5) 1.0318(4) 0.4470(4) 0.095(2) Uani 1 1 d . . .
H33A H 0.1816 1.0781 0.4297 0.142 Uiso 1 1 calc R . .
H33B H 0.1780 1.0279 0.5099 0.142 Uiso 1 1 calc R . .
H33C H 0.0866 1.0534 0.4252 0.142 Uiso 1 1 calc R . .
C341 C 0.2412(4) 0.9842(5) 0.3321(5) 0.110(3) Uani 1 1 d . . .
H34A H 0.2899 1.0129 0.3841 0.165 Uiso 1 1 calc R . .
H34B H 0.1995 1.0354 0.2974 0.165 Uiso 1 1 calc R . .
H34C H 0.2666 0.9523 0.2987 0.165 Uiso 1 1 calc R . .
C351 C 0.2011(4) 0.7604(5) 0.2737(3) 0.084(2) Uani 1 1 d . . .
H35A H 0.1469 0.7531 0.2182 0.126 Uiso 1 1 calc R . .
H35B H 0.2244 0.6960 0.2975 0.126 Uiso 1 1 calc R . .
H35C H 0.2468 0.7962 0.2657 0.126 Uiso 1 1 calc R . .
F42 F 0.28442(17) 0.86236(18) 0.64135(15) 0.0486(6) Uani 1 1 d . . .
F43 F 0.4188(2) 0.98861(17) 0.72871(15) 0.0575(7) Uani 1 1 d . . .
F44 F 0.54989(19) 1.0154(2) 0.68250(18) 0.0679(8) Uani 1 1 d . . .
F45 F 0.54625(18) 0.9135(2) 0.54890(18) 0.0644(8) Uani 1 1 d . . .
F46 F 0.41188(18) 0.78863(19) 0.46058(16) 0.0515(7) Uani 1 1 d . . .
Cl1 Cl 0.20778(6) 0.63840(7) 0.57432(6) 0.0337(2) Uani 1 1 d . . .
Cl2 Cl 0.31157(7) 0.59175(7) 0.46054(6) 0.0353(2) Uani 1 1 d . . .
Ga1 Ga 0.29227(3) 0.49203(3) 0.56673(3) 0.03090(12) Uani 1 1 d . . .
Ga2 Ga 0.24345(3) 0.72925(3) 0.48266(3) 0.02983(12) Uani 1 1 d . . .

loop_
_atom_site_aniso_label
_atom_site_aniso_U_11
_atom_site_aniso_U_22
_atom_site_aniso_U_33
_atom_site_aniso_U_23
_atom_site_aniso_U_13
_atom_site_aniso_U_12
C11 0.042(3) 0.029(2) 0.045(2) -0.0009(19) 0.012(2) -0.010(2)
C12 0.051(3) 0.040(2) 0.044(2) -0.012(2) 0.018(2) -0.006(2)
C13 0.047(3) 0.031(2) 0.052(3) -0.008(2) 0.008(2) -0.003(2)
C14 0.048(3) 0.039(2) 0.055(3) 0.006(2) 0.017(2) -0.012(2)
C15 0.041(3) 0.038(2) 0.067(3) -0.002(2) 0.022(2) -0.012(2)
C21 0.029(2) 0.036(2) 0.0290(18) 0.0020(17) 0.0126(16) 0.0027(19)
C22 0.027(2) 0.058(3) 0.035(2) -0.002(2) 0.0165(18) 0.006(2)
C23 0.034(2) 0.047(2) 0.032(2) -0.0059(19) 0.0127(18) 0.007(2)
C24 0.041(2) 0.036(2) 0.031(2) -0.0009(17) 0.0175(18) 0.002(2)
C25 0.031(2) 0.043(2) 0.0311(19) -0.0024(18) 0.0177(17) 0.001(2)
C31 0.028(2) 0.037(2) 0.0284(19) 0.0042(17) 0.0095(16) 0.0026(19)
C32 0.028(2) 0.042(2) 0.030(2) -0.0019(18) 0.0072(17) 0.000(2)
C33 0.034(3) 0.042(3) 0.048(3) 0.004(2) -0.007(2) -0.005(2)
C34 0.024(2) 0.069(3) 0.054(3) 0.032(3) 0.000(2) -0.008(3)
C35 0.029(2) 0.073(3) 0.031(2) 0.018(2) 0.0101(18) 0.006(2)
C41 0.027(2) 0.0273(19) 0.033(2) 0.0042(17) 0.0126(17) -0.0001(18)
C42 0.034(2) 0.037(2) 0.037(2) 0.0038(19) 0.0181(18) 0.003(2)
C43 0.046(3) 0.033(2) 0.032(2) -0.0013(18) 0.011(2) 0.001(2)
C44 0.036(3) 0.035(2) 0.047(3) 0.003(2) 0.005(2) -0.011(2)
C45 0.034(2) 0.047(3) 0.049(3) 0.008(2) 0.019(2) -0.007(2)
C46 0.032(2) 0.038(2) 0.034(2) 0.0000(18) 0.0146(18) -0.003(2)
C111 0.055(3) 0.046(3) 0.059(3) 0.003(2) -0.004(2) -0.016(3)
C121 0.099(5) 0.075(4) 0.057(3) -0.026(3) 0.037(3) 0.001(4)
C131 0.059(3) 0.043(3) 0.077(4) -0.009(3) 0.007(3) 0.007(3)
C141 0.080(4) 0.068(3) 0.092(4) 0.023(3) 0.039(4) -0.023(4)
C151 0.049(3) 0.063(3) 0.117(5) 0.003(3) 0.049(3) -0.005(3)
C211 0.034(2) 0.040(2) 0.041(2) 0.0015(19) 0.0093(19) -0.004(2)
C221 0.053(3) 0.125(5) 0.061(3) 0.028(3) 0.042(3) 0.025(4)
C231 0.050(3) 0.063(3) 0.059(3) -0.005(2) 0.022(2) 0.019(3)
C241 0.071(4) 0.045(3) 0.057(3) 0.012(2) 0.029(3) 0.013(3)
C251 0.059(3) 0.053(3) 0.051(3) 0.006(2) 0.039(2) 0.013(3)
C311 0.035(2) 0.041(2) 0.045(2) 0.000(2) 0.002(2) 0.000(2)
C321 0.048(3) 0.077(3) 0.046(3) 0.005(2) 0.020(2) 0.029(3)
C331 0.088(5) 0.038(3) 0.082(4) -0.005(3) -0.023(3) 0.002(3)
C341 0.050(4) 0.124(6) 0.124(5) 0.078(5) 0.016(4) -0.022(4)
C351 0.075(4) 0.145(6) 0.046(3) 0.030(3) 0.040(3) 0.045(4)
F42 0.0500(15) 0.0533(14) 0.0522(14) -0.0095(12) 0.0319(13) -0.0028(14)
F43 0.074(2) 0.0450(14) 0.0435(14) -0.0117(12) 0.0191(14) -0.0055(15)
F44 0.0522(18) 0.0573(17) 0.0716(18) -0.0107(14) 0.0104(15) -0.0300(16)
F45 0.0420(16) 0.0742(19) 0.086(2) -0.0028(16) 0.0370(15) -0.0206(15)
F46 0.0513(16) 0.0632(16) 0.0548(15) -0.0108(13) 0.0372(13) -0.0138(14)
Cl1 0.0325(5) 0.0369(5) 0.0380(5) 0.0039(4) 0.0217(4) 0.0015(5)
Cl2 0.0386(6) 0.0388(5) 0.0352(5) 0.0014(4) 0.0229(4) 0.0024(5)
Ga1 0.0281(2) 0.0347(2) 0.0294(2) 0.00004(18) 0.01313(18) -0.0008(2)
Ga2 0.0248(2) 0.0343(2) 0.0289(2) 0.00084(18) 0.01135(17) -0.0029(2)

loop_
_atom_type_symbol
_atom_type_description
_atom_type_scat_dispersion_real
_atom_type_scat_dispersion_imag
_atom_type_scat_source
C C 0.0033 0.0016 'International Tables Vol C Tables 4.2.6.8 and 6.1.1.4'
H H 0.0000 0.0000 'International Tables Vol C Tables 4.2.6.8 and 6.1.1.4'
F F 0.0171 0.0103 'International Tables Vol C Tables 4.2.6.8 and 6.1.1.4'
Cl Cl 0.1484 0.1585 'International Tables Vol C Tables 4.2.6.8 and 6.1.1.4'
Ga Ga 0.2307 1.6083 'International Tables Vol C Tables 4.2.6.8 and 6.1.1.4'

loop_
_geom_angle_atom_site_label_1
_geom_angle_atom_site_label_2
_geom_angle_atom_site_label_3
_geom_angle
_geom_angle_site_symmetry_1
_geom_angle_site_symmetry_3
_geom_angle_publ_flag
C12 C11 C15 104.5(3) . . ?
C12 C11 C111 120.5(4) . . ?
C15 C11 C111 119.3(4) . . ?
C12 C11 Ga1 94.3(3) . . ?
C15 C11 Ga1 97.6(3) . . ?
C111 C11 Ga1 115.6(3) . . ?
C13 C12 C11 109.1(4) . . ?
C13 C12 C121 126.0(5) . . ?
C11 C12 C121 124.8(4) . . ?
C12 C13 C14 108.4(4) . . ?
C12 C13 C131 127.2(5) . . ?
C14 C13 C131 124.5(5) . . ?
C15 C14 C13 109.6(4) . . ?
C15 C14 C141 126.8(5) . . ?
C13 C14 C141 123.6(5) . . ?
C14 C15 C11 108.1(4) . . ?
C14 C15 C151 128.0(5) . . ?
C11 C15 C151 123.8(4) . . ?
C25 C21 C22 103.0(3) . . ?
C25 C21 C211 113.9(3) . . ?
C22 C21 C211 112.9(3) . . ?
C25 C21 Ga1 107.4(3) . . ?
C22 C21 Ga1 109.2(2) . . ?
C211 C21 Ga1 110.1(3) . . ?
C23 C22 C221 127.3(4) . . ?
C23 C22 C21 109.2(3) . . ?
C221 C22 C21 123.2(4) . . ?
C22 C23 C24 108.7(4) . . ?
C22 C23 C231 127.7(4) . . ?
C24 C23 C231 123.6(4) . . ?
C25 C24 C23 109.6(3) . . ?
C25 C24 C241 127.5(4) . . ?
C23 C24 C241 122.8(4) . . ?
C24 C25 C21 109.4(3) . . ?
C24 C25 C251 128.2(4) . . ?
C21 C25 C251 122.4(3) . . ?
C32 C31 C35 105.0(4) . . ?
C32 C31 C311 121.0(4) . . ?
C35 C31 C311 120.9(4) . . ?
C32 C31 Ga2 94.7(2) . . ?
C35 C31 Ga2 94.7(2) . . ?
C311 C31 Ga2 114.6(3) . . ?
C33 C32 C31 108.3(4) . . ?
C33 C32 C321 127.6(4) . . ?
C31 C32 C321 123.9(4) . . ?
C32 C33 C34 108.9(4) . . ?
C32 C33 C331 125.4(5) . . ?
C34 C33 C331 125.7(5) . . ?
C35 C34 C33 110.3(4) . . ?
C35 C34 C341 126.6(6) . . ?
C33 C34 C341 123.1(6) . . ?
C34 C35 C31 107.2(4) . . ?
C34 C35 C351 129.5(5) . . ?
C31 C35 C351 123.2(5) . . ?
C42 C41 C46 114.7(4) . . ?
C42 C41 Ga2 122.6(3) . . ?
C46 C41 Ga2 122.7(3) . . ?
F42 C42 C43 117.3(4) . . ?
F42 C42 C41 119.2(4) . . ?
C43 C42 C41 123.5(4) . . ?
F43 C43 C44 119.9(4) . . ?
F43 C43 C42 121.0(4) . . ?
C44 C43 C42 119.1(4) . . ?
F44 C44 C43 120.0(4) . . ?
F44 C44 C45 120.2(4) . . ?
C43 C44 C45 119.8(4) . . ?
F45 C45 C46 121.1(4) . . ?
F45 C45 C44 119.7(4) . . ?
C46 C45 C44 119.2(4) . . ?
F46 C46 C45 117.3(4) . . ?
F46 C46 C41 118.9(3) . . ?
C45 C46 C41 123.8(4) . . ?
C11 C111 H11A 109.5 . . ?
C11 C111 H11B 109.5 . . ?
H11A C111 H11B 109.5 . . ?
C11 C111 H11C 109.5 . . ?
H11A C111 H11C 109.5 . . ?
H11B C111 H11C 109.5 . . ?
C12 C121 H12A 109.5 . . ?
C12 C121 H12B 109.5 . . ?
H12A C121 H12B 109.5 . . ?
C12 C121 H12C 109.5 . . ?
H12A C121 H12C 109.5 . . ?
H12B C121 H12C 109.5 . . ?
C13 C131 H13A 109.5 . . ?
C13 C131 H13B 109.5 . . ?
H13A C131 H13B 109.5 . . ?
C13 C131 H13C 109.5 . . ?
H13A C131 H13C 109.5 . . ?
H13B C131 H13C 109.5 . . ?
C14 C141 H14A 109.5 . . ?
C14 C141 H14B 109.5 . . ?
H14A C141 H14B 109.5 . . ?
C14 C141 H14C 109.5 . . ?
H14A C141 H14C 109.5 . . ?
H14B C141 H14C 109.5 . . ?
C15 C151 H15A 109.5 . . ?
C15 C151 H15B 109.5 . . ?
H15A C151 H15B 109.5 . . ?
C15 C151 H15C 109.5 . . ?
H15A C151 H15C 109.5 . . ?
H15B C151 H15C 109.5 . . ?
C21 C211 H21A 109.5 . . ?
C21 C211 H21B 109.5 . . ?
H21A C211 H21B 109.5 . . ?
C21 C211 H21C 109.5 . . ?
H21A C211 H21C 109.5 . . ?
H21B C211 H21C 109.5 . . ?
C22 C221 H22A 109.5 . . ?
C22 C221 H22B 109.5 . . ?
H22A C221 H22B 109.5 . . ?
C22 C221 H22C 109.5 . . ?
H22A C221 H22C 109.5 . . ?
H22B C221 H22C 109.5 . . ?
C23 C231 H23A 109.5 . . ?
C23 C231 H23B 109.5 . . ?
H23A C231 H23B 109.5 . . ?
C23 C231 H23C 109.5 . . ?
H23A C231 H23C 109.5 . . ?
H23B C231 H23C 109.5 . . ?
C24 C241 H24A 109.5 . . ?
C24 C241 H24B 109.5 . . ?
H24A C241 H24B 109.5 . . ?
C24 C241 H24C 109.5 . . ?
H24A C241 H24C 109.5 . . ?
H24B C241 H24C 109.5 . . ?
C25 C251 H25A 109.5 . . ?
C25 C251 H25B 109.5 . . ?
H25A C251 H25B 109.5 . . ?
C25 C251 H25C 109.5 . . ?
H25A C251 H25C 109.5 . . ?
H25B C251 H25C 109.5 . . ?
C31 C311 H31A 109.5 . . ?
C31 C311 H31B 109.5 . . ?
H31A C311 H31B 109.5 . . ?
C31 C311 H31C 109.5 . . ?
H31A C311 H31C 109.5 . . ?
H31B C311 H31C 109.5 . . ?
C32 C321 H32A 109.5 . . ?
C32 C321 H32B 109.5 . . ?
H32A C321 H32B 109.5 . . ?
C32 C321 H32C 109.5 . . ?
H32A C321 H32C 109.5 . . ?
H32B C321 H32C 109.5 . . ?
C33 C331 H33A 109.5 . . ?
C33 C331 H33B 109.5 . . ?
H33A C331 H33B 109.5 . . ?
C33 C331 H33C 109.5 . . ?
H33A C331 H33C 109.5 . . ?
H33B C331 H33C 109.5 . . ?
C34 C341 H34A 109.5 . . ?
C34 C341 H34B 109.5 . . ?
H34A C341 H34B 109.5 . . ?
C34 C341 H34C 109.5 . . ?
H34A C341 H34C 109.5 . . ?
H34B C341 H34C 109.5 . . ?
C35 C351 H35A 109.5 . . ?
C35 C351 H35B 109.5 . . ?
H35A C351 H35B 109.5 . . ?
C35 C351 H35C 109.5 . . ?
H35A C351 H35C 109.5 . . ?
H35B C351 H35C 109.5 . . ?
Ga2 Cl1 Ga1 93.25(4) . . ?
Ga2 Cl2 Ga1 94.26(4) . . ?
C21 Ga1 C11 140.55(16) . . ?
C21 Ga1 Cl2 107.23(11) . . ?
C11 Ga1 Cl2 101.90(13) . . ?
C21 Ga1 Cl1 103.69(11) . . ?
C11 Ga1 Cl1 105.90(13) . . ?
Cl2 Ga1 Cl1 82.72(4) . . ?
C41 Ga2 C31 122.54(15) . . ?
C41 Ga2 Cl1 111.01(11) . . ?
C31 Ga2 Cl1 110.12(12) . . ?
C41 Ga2 Cl2 105.15(11) . . ?
C31 Ga2 Cl2 113.70(12) . . ?
Cl1 Ga2 Cl2 89.28(4) . . ?

loop_
_geom_bond_atom_site_label_1
_geom_bond_atom_site_label_2
_geom_bond_distance
_geom_bond_site_symmetry_2
_geom_bond_publ_flag
C11 C12 1.473(6) . ?
C11 C15 1.480(6) . ?
C11 C111 1.527(6) . ?
C11 Ga1 1.993(4) . ?
C12 C13 1.357(6) . ?
C12 C121 1.512(7) . ?
C13 C14 1.451(7) . ?
C13 C131 1.495(6) . ?
C14 C15 1.359(6) . ?
C14 C141 1.508(7) . ?
C15 C151 1.495(7) . ?
C21 C25 1.498(5) . ?
C21 C22 1.507(5) . ?
C21 C211 1.532(5) . ?
C21 Ga1 1.992(4) . ?
C22 C23 1.350(6) . ?
C22 C221 1.495(6) . ?
C23 C24 1.469(6) . ?
C23 C231 1.503(6) . ?
C24 C25 1.339(5) . ?
C24 C241 1.514(6) . ?
C25 C251 1.509(6) . ?
C31 C32 1.483(6) . ?
C31 C35 1.487(6) . ?
C31 C311 1.508(6) . ?
C31 Ga2 2.006(4) . ?
C32 C33 1.359(6) . ?
C32 C321 1.486(6) . ?
C33 C34 1.443(7) . ?
C33 C331 1.502(7) . ?
C34 C35 1.362(7) . ?
C34 C341 1.514(7) . ?
C35 C351 1.496(7) . ?
C41 C42 1.379(5) . ?
C41 C46 1.389(5) . ?
C41 Ga2 1.974(4) . ?
C42 F42 1.349(5) . ?
C42 C43 1.379(6) . ?
C43 F43 1.344(5) . ?
C43 C44 1.372(6) . ?
C44 F44 1.343(5) . ?
C44 C45 1.375(6) . ?
C45 F45 1.345(5) . ?
C45 C46 1.363(6) . ?
C46 F46 1.359(4) . ?
C111 H11A 0.9800 . ?
C111 H11B 0.9800 . ?
C111 H11C 0.9800 . ?
C121 H12A 0.9800 . ?
C121 H12B 0.9800 . ?
C121 H12C 0.9800 . ?
C131 H13A 0.9800 . ?
C131 H13B 0.9800 . ?
C131 H13C 0.9800 . ?
C141 H14A 0.9800 . ?
C141 H14B 0.9800 . ?
C141 H14C 0.9800 . ?
C151 H15A 0.9800 . ?
C151 H15B 0.9800 . ?
C151 H15C 0.9800 . ?
C211 H21A 0.9800 . ?
C211 H21B 0.9800 . ?
C211 H21C 0.9800 . ?
C221 H22A 0.9800 . ?
C221 H22B 0.9800 . ?
C221 H22C 0.9800 . ?
C231 H23A 0.9800 . ?
C231 H23B 0.9800 . ?
C231 H23C 0.9800 . ?
C241 H24A 0.9800 . ?
C241 H24B 0.9800 . ?
C241 H24C 0.9800 . ?
C251 H25A 0.9800 . ?
C251 H25B 0.9800 . ?
C251 H25C 0.9800 . ?
C311 H31A 0.9800 . ?
C311 H31B 0.9800 . ?
C311 H31C 0.9800 . ?
C321 H32A 0.9800 . ?
C321 H32B 0.9800 . ?
C321 H32C 0.9800 . ?
C331 H33A 0.9800 . ?
C331 H33B 0.9800 . ?
C331 H33C 0.9800 . ?
C341 H34A 0.9800 . ?
C341 H34B 0.9800 . ?
C341 H34C 0.9800 . ?
C351 H35A 0.9800 . ?
C351 H35B 0.9800 . ?
C351 H35C 0.9800 . ?
Cl1 Ga2 2.3345(10) . ?
Cl1 Ga1 2.5071(11) . ?
Cl2 Ga2 2.3399(11) . ?
Cl2 Ga1 2.4632(11) . ?

loop_
_geom_torsion_atom_site_label_1
_geom_torsion_atom_site_label_2
_geom_torsion_atom_site_label_3
_geom_torsion_atom_site_label_4
_geom_torsion
_geom_torsion_site_symmetry_1
_geom_torsion_site_symmetry_2
_geom_torsion_site_symmetry_3
_geom_torsion_site_symmetry_4
_geom_torsion_publ_flag
C15 C11 C12 C13 -5.5(5) . . . . ?
C111 C11 C12 C13 -143.2(4) . . . . ?
Ga1 C11 C12 C13 93.6(3) . . . . ?
C15 C11 C12 C121 175.4(4) . . . . ?
C111 C11 C12 C121 37.7(6) . . . . ?
Ga1 C11 C12 C121 -85.5(4) . . . . ?
C11 C12 C13 C14 4.5(5) . . . . ?
C121 C12 C13 C14 -176.4(4) . . . . ?
C11 C12 C13 C131 -175.0(4) . . . . ?
C121 C12 C13 C131 4.1(7) . . . . ?
C12 C13 C14 C15 -1.6(5) . . . . ?
C131 C13 C14 C15 177.9(4) . . . . ?
C12 C13 C14 C141 178.8(5) . . . . ?
C131 C13 C14 C141 -1.7(7) . . . . ?
C13 C14 C15 C11 -1.9(5) . . . . ?
C141 C14 C15 C11 177.7(5) . . . . ?
C13 C14 C15 C151 174.1(5) . . . . ?
C141 C14 C15 C151 -6.3(8) . . . . ?
C12 C11 C15 C14 4.4(5) . . . . ?
C111 C11 C15 C14 142.7(4) . . . . ?
Ga1 C11 C15 C14 -92.1(3) . . . . ?
C12 C11 C15 C151 -171.8(4) . . . . ?
C111 C11 C15 C151 -33.5(6) . . . . ?
Ga1 C11 C15 C151 91.6(5) . . . . ?
C25 C21 C22 C23 -0.3(4) . . . . ?
C211 C21 C22 C23 123.0(4) . . . . ?
Ga1 C21 C22 C23 -114.2(3) . . . . ?
C25 C21 C22 C221 -174.2(4) . . . . ?
C211 C21 C22 C221 -50.9(5) . . . . ?
Ga1 C21 C22 C221 71.9(5) . . . . ?
C221 C22 C23 C24 174.8(5) . . . . ?
C21 C22 C23 C24 1.2(5) . . . . ?
C221 C22 C23 C231 -4.2(8) . . . . ?
C21 C22 C23 C231 -177.8(4) . . . . ?
C22 C23 C24 C25 -1.8(5) . . . . ?
C231 C23 C24 C25 177.2(4) . . . . ?
C22 C23 C24 C241 -179.6(4) . . . . ?
C231 C23 C24 C241 -0.5(6) . . . . ?
C23 C24 C25 C21 1.6(4) . . . . ?
C241 C24 C25 C21 179.2(4) . . . . ?
C23 C24 C25 C251 -176.5(4) . . . . ?
C241 C24 C25 C251 1.1(7) . . . . ?
C22 C21 C25 C24 -0.8(4) . . . . ?
C211 C21 C25 C24 -123.5(4) . . . . ?
Ga1 C21 C25 C24 114.4(3) . . . . ?
C22 C21 C25 C251 177.4(4) . . . . ?
C211 C21 C25 C251 54.7(5) . . . . ?
Ga1 C21 C25 C251 -67.4(4) . . . . ?
C35 C31 C32 C33 -4.6(4) . . . . ?
C311 C31 C32 C33 -146.0(4) . . . . ?
Ga2 C31 C32 C33 91.6(3) . . . . ?
C35 C31 C32 C321 172.0(4) . . . . ?
C311 C31 C32 C321 30.6(6) . . . . ?
Ga2 C31 C32 C321 -91.8(4) . . . . ?
C31 C32 C33 C34 2.9(5) . . . . ?
C321 C32 C33 C34 -173.6(4) . . . . ?
C31 C32 C33 C331 -178.1(4) . . . . ?
C321 C32 C33 C331 5.4(7) . . . . ?
C32 C33 C34 C35 0.2(5) . . . . ?
C331 C33 C34 C35 -178.8(4) . . . . ?
C32 C33 C34 C341 -179.6(4) . . . . ?
C331 C33 C34 C341 1.4(7) . . . . ?
C33 C34 C35 C31 -3.1(5) . . . . ?
C341 C34 C35 C31 176.7(4) . . . . ?
C33 C34 C35 C351 173.8(4) . . . . ?
C341 C34 C35 C351 -6.3(8) . . . . ?
C32 C31 C35 C34 4.7(4) . . . . ?
C311 C31 C35 C34 146.1(4) . . . . ?
Ga2 C31 C35 C34 -91.5(3) . . . . ?
C32 C31 C35 C351 -172.5(4) . . . . ?
C311 C31 C35 C351 -31.1(6) . . . . ?
Ga2 C31 C35 C351 91.3(4) . . . . ?
C46 C41 C42 F42 179.8(3) . . . . ?
Ga2 C41 C42 F42 1.5(5) . . . . ?
C46 C41 C42 C43 0.1(6) . . . . ?
Ga2 C41 C42 C43 -178.2(3) . . . . ?
F42 C42 C43 F43 1.1(5) . . . . ?
C41 C42 C43 F43 -179.2(4) . . . . ?
F42 C42 C43 C44 179.7(4) . . . . ?
C41 C42 C43 C44 -0.6(6) . . . . ?
F43 C43 C44 F44 -0.9(6) . . . . ?
C42 C43 C44 F44 -179.6(4) . . . . ?
F43 C43 C44 C45 179.0(4) . . . . ?
C42 C43 C44 C45 0.4(6) . . . . ?
F44 C44 C45 F45 -0.1(6) . . . . ?
C43 C44 C45 F45 180.0(4) . . . . ?
F44 C44 C45 C46 -179.8(4) . . . . ?
C43 C44 C45 C46 0.3(6) . . . . ?
F45 C45 C46 F46 -0.8(6) . . . . ?
C44 C45 C46 F46 178.9(4) . . . . ?
F45 C45 C46 C41 179.5(4) . . . . ?
C44 C45 C46 C41 -0.8(6) . . . . ?
C42 C41 C46 F46 -179.1(3) . . . . ?
Ga2 C41 C46 F46 -0.8(5) . . . . ?
C42 C41 C46 C45 0.6(6) . . . . ?
Ga2 C41 C46 C45 178.9(3) . . . . ?
C25 C21 Ga1 C11 -46.0(4) . . . . ?
C22 C21 Ga1 C11 65.0(4) . . . . ?
C211 C21 Ga1 C11 -170.5(3) . . . . ?
C25 C21 Ga1 Cl2 178.2(2) . . . . ?
C22 C21 Ga1 Cl2 -70.8(3) . . . . ?
C211 C21 Ga1 Cl2 53.7(3) . . . . ?
C25 C21 Ga1 Cl1 91.7(2) . . . . ?
C22 C21 Ga1 Cl1 -157.3(2) . . . . ?
C211 C21 Ga1 Cl1 -32.8(3) . . . . ?
C12 C11 Ga1 C21 -45.4(4) . . . . ?
C15 C11 Ga1 C21 59.9(4) . . . . ?
C111 C11 Ga1 C21 -172.3(3) . . . . ?
C12 C11 Ga1 Cl2 91.7(2) . . . . ?
C15 C11 Ga1 Cl2 -163.0(2) . . . . ?
C111 C11 Ga1 Cl2 -35.3(4) . . . . ?
C12 C11 Ga1 Cl1 177.4(2) . . . . ?
C15 C11 Ga1 Cl1 -77.3(3) . . . . ?
C111 C11 Ga1 Cl1 50.5(4) . . . . ?
Ga2 Cl2 Ga1 C21 -97.04(12) . . . . ?
Ga2 Cl2 Ga1 C11 109.89(14) . . . . ?
Ga2 Cl2 Ga1 Cl1 5.10(4) . . . . ?
Ga2 Cl1 Ga1 C21 100.94(12) . . . . ?
Ga2 Cl1 Ga1 C11 -105.45(13) . . . . ?
Ga2 Cl1 Ga1 Cl2 -5.10(4) . . . . ?
C42 C41 Ga2 C31 90.5(3) . . . . ?
C46 C41 Ga2 C31 -87.7(4) . . . . ?
C42 C41 Ga2 Cl1 -42.6(3) . . . . ?
C46 C41 Ga2 Cl1 139.3(3) . . . . ?
C42 C41 Ga2 Cl2 -137.7(3) . . . . ?
C46 C41 Ga2 Cl2 44.1(3) . . . . ?
C32 C31 Ga2 C41 -53.8(3) . . . . ?
C35 C31 Ga2 C41 51.7(3) . . . . ?
C311 C31 Ga2 C41 178.9(3) . . . . ?
C32 C31 Ga2 Cl1 79.5(2) . . . . ?
C35 C31 Ga2 Cl1 -174.9(2) . . . . ?
C311 C31 Ga2 Cl1 -47.7(3) . . . . ?
C32 C31 Ga2 Cl2 177.9(2) . . . . ?
C35 C31 Ga2 Cl2 -76.5(3) . . . . ?
C311 C31 Ga2 Cl2 50.7(3) . . . . ?
Ga1 Cl1 Ga2 C41 -100.65(12) . . . . ?
Ga1 Cl1 Ga2 C31 120.38(12) . . . . ?
Ga1 Cl1 Ga2 Cl2 5.33(4) . . . . ?
Ga1 Cl2 Ga2 C41 106.16(11) . . . . ?
Ga1 Cl2 Ga2 C31 -117.16(13) . . . . ?
Ga1 Cl2 Ga2 Cl1 -5.43(4) . . . . ?
